data_4038467
loop_
_publ_author_name
'Gao, Peng'
'Chen, Huai-Juan'
'Bai, Zi-Jing'
'Zhao, Mi-Na'
'Yang, Desuo'
'Wang, Juan'
'Wang, Ning'
'Du, Lele'
'Guan, Zheng-Hui'

_publ_section_title
;
 IBX-Promoted Oxidative Cyclization of N-Hydroxyalkyl Enamines: A
 Metal-free Approach towards 2,3-Disubstituted Pyrroles and Pyridines.
;
_journal_name_full 'The Journal of organic chemistry'
_journal_paper_doi 10.1021/acs.joc.0c00625
_journal_year 2020
_chemical_formula_sum 'C12 H11 N O2'
_chemical_formula_weight 201.22
_space_group_IT_number 14
_space_group_name_Hall '-P 2yn'
_space_group_name_H-M_alt 'P 1 21/n 1'
_symmetry_cell_setting monoclinic
_symmetry_space_group_name_H-M 'P 1 21/n 1'
_atom_sites_solution_hydrogens geom
_atom_sites_solution_primary direct
_atom_sites_solution_secondary difmap
_audit_creation_method SHELXL-97
_cell_angle_alpha 90.00
_cell_angle_beta 104.697(3)
_cell_angle_gamma 90.00
_cell_formula_units_Z 8
_cell_length_a 12.858(3)
_cell_length_b 9.1867(18)
_cell_length_c 18.757(4)
_cell_measurement_reflns_used 3866
_cell_measurement_temperature 296(2)
_cell_measurement_theta_max 24.95
_cell_measurement_theta_min 2.49
_cell_volume 2143.1(8)
_computing_cell_refinement 'Bruker SAINT'
_computing_data_collection 'Bruker APEX2'
_computing_data_reduction 'Bruker SAINT'
_computing_molecular_graphics 'Bruker SHELXTL'
_computing_publication_material 'Bruker SHELXTL'
_computing_structure_refinement 'SHELXL-97 (Sheldrick, 2008)'
_computing_structure_solution 'SHELXS-97 (Sheldrick, 2008)'
_diffrn_ambient_temperature 296(2)
_diffrn_measured_fraction_theta_full 0.998
_diffrn_measured_fraction_theta_max 0.998
_diffrn_measurement_device_type 'Bruker APEX-II CCD'
_diffrn_measurement_method '\f and \w scans'
_diffrn_radiation_monochromator graphite
_diffrn_radiation_source 'fine-focus sealed tube'
_diffrn_radiation_type MoK\a
_diffrn_radiation_wavelength 0.71073
_diffrn_reflns_av_R_equivalents 0.0237
_diffrn_reflns_av_sigmaI/netI 0.0273
_diffrn_reflns_limit_h_max 15
_diffrn_reflns_limit_h_min -15
_diffrn_reflns_limit_k_max 10
_diffrn_reflns_limit_k_min -8
_diffrn_reflns_limit_l_max 17
_diffrn_reflns_limit_l_min -22
_diffrn_reflns_number 10344
_diffrn_reflns_theta_full 25.10
_diffrn_reflns_theta_max 25.10
_diffrn_reflns_theta_min 2.25
_exptl_absorpt_coefficient_mu 0.086
_exptl_absorpt_correction_T_max 0.9861
_exptl_absorpt_correction_T_min 0.9723
_exptl_absorpt_correction_type none
_exptl_crystal_colour colorless
_exptl_crystal_density_diffrn 1.247
_exptl_crystal_density_meas 1.247
_exptl_crystal_density_method 'not measured'
_exptl_crystal_description block
_exptl_crystal_F_000 848
_exptl_crystal_size_max 0.27
_exptl_crystal_size_mid 0.19
_exptl_crystal_size_min 0.12
_refine_diff_density_max 0.257
_refine_diff_density_min -0.213
_refine_diff_density_rms 0.030
_refine_ls_extinction_coef 0.0191(17)
_refine_ls_extinction_expression Fc^*^=kFc[1+0.001xFc^2^\l^3^/sin(2\q)]^-1/4^
_refine_ls_extinction_method SHELXL
_refine_ls_goodness_of_fit_ref 1.029
_refine_ls_hydrogen_treatment mixed
_refine_ls_matrix_type full
_refine_ls_number_parameters 274
_refine_ls_number_reflns 3804
_refine_ls_number_restraints 0
_refine_ls_restrained_S_all 1.029
_refine_ls_R_factor_all 0.0577
_refine_ls_R_factor_gt 0.0438
_refine_ls_shift/su_max 0.000
_refine_ls_shift/su_mean 0.000
_refine_ls_structure_factor_coef Fsqd
_refine_ls_weighting_details 'calc w=1/[\s^2^(Fo^2^)+(0.0540P)^2^+0.5537P] where P=(Fo^2^+2Fc^2^)/3'
_refine_ls_weighting_scheme calc
_refine_ls_wR_factor_gt 0.1123
_refine_ls_wR_factor_ref 0.1223
_reflns_number_gt 2954
_reflns_number_total 3804
_reflns_threshold_expression >2sigma(I)
_cod_data_source_file jo0c00625_si_002.cif
_cod_data_source_block xb1158_0m
_cod_depositor_comments
;
The following automatic conversions were performed:

data item '_symmetry_cell_setting' value 'Monoclinic' was changed to
'monoclinic' in accordance with the
/home/data/users/saulius/crontab/automatic-downloads/rss-feeds/ACS/lib/dictionaries/cif_core.dic
dictionary named 'cif_core.dic' version 2.4.2 last updated on
2011-04-26.

Automatic conversion script
Id: cif_fix_values 7556 2019-12-06 15:28:31Z antanas 
;
_cod_original_cell_volume 2143.2(7)
_cod_original_sg_symbol_H-M P2(1)/n
_cod_database_code 4038467

loop_
_symmetry_equiv_pos_as_xyz
'x, y, z'
'-x+1/2, y+1/2, -z+1/2'
'-x, -y, -z'
'x-1/2, -y-1/2, z-1/2'

loop_
_atom_site_label
_atom_site_type_symbol
_atom_site_fract_x
_atom_site_fract_y
_atom_site_fract_z
_atom_site_U_iso_or_equiv
_atom_site_adp_type
_atom_site_occupancy
_atom_site_symmetry_multiplicity
_atom_site_calc_flag
_atom_site_refinement_flags
_atom_site_disorder_assembly
_atom_site_disorder_group
N1 N 1.00445(12) 0.21879(18) -0.06857(8) 0.0588(4) Uani 1 1 d . . .
H1 H 0.9947 0.1732 -0.1098 0.071 Uiso 1 1 calc R . .
N2 N 0.14350(13) 0.16212(18) 0.64127(8) 0.0634(5) Uani 1 1 d . . .
H2 H 0.2082 0.1866 0.6416 0.076 Uiso 1 1 calc R . .
O1 O 0.99890(11) 0.4168(2) 0.14688(8) 0.0837(5) Uani 1 1 d . . .
O2 O 0.84361(10) 0.30484(17) 0.09999(7) 0.0703(4) Uani 1 1 d . . .
O3 O -0.05479(12) 0.0810(2) 0.78830(8) 0.1001(6) Uani 1 1 d . . .
O4 O -0.16694(11) 0.0217(2) 0.68277(8) 0.0945(6) Uani 1 1 d . . .
C1 C 0.9586(2) 0.4634(4) 0.20851(14) 0.1183(12) Uani 1 1 d . . .
H1A H 0.8865 0.4991 0.1907 0.177 Uiso 1 1 calc R . .
H1B H 1.0037 0.5394 0.2348 0.177 Uiso 1 1 calc R . .
H1C H 0.9589 0.3825 0.2410 0.177 Uiso 1 1 calc R . .
C2 C 0.93159(14) 0.3396(2) 0.09475(10) 0.0542(5) Uani 1 1 d . . .
C3 C 0.97855(13) 0.30659(18) 0.03389(9) 0.0485(4) Uani 1 1 d . . .
C4 C 1.08246(15) 0.3481(2) 0.02833(11) 0.0566(5) Uani 1 1 d . . .
H4 H 1.1323 0.4031 0.0623 0.068 Uiso 1 1 calc R . .
C5 C 1.09522(16) 0.2929(2) -0.03541(11) 0.0621(5) Uani 1 1 d . . .
H5 H 1.1557 0.3036 -0.0536 0.075 Uiso 1 1 calc R . .
C6 C 0.93135(14) 0.22644(19) -0.02793(9) 0.0485(4) Uani 1 1 d . . .
C7 C 0.82556(14) 0.1564(2) -0.05345(9) 0.0507(4) Uani 1 1 d . . .
C8 C 0.73187(15) 0.2355(3) -0.06173(10) 0.0668(5) Uani 1 1 d . . .
H8 H 0.7354 0.3343 -0.0506 0.080 Uiso 1 1 calc R . .
C9 C 0.63373(17) 0.1693(3) -0.08628(12) 0.0841(7) Uani 1 1 d . . .
H9 H 0.5712 0.2238 -0.0923 0.101 Uiso 1 1 calc R . .
C10 C 0.62696(18) 0.0232(3) -0.10197(11) 0.0812(7) Uani 1 1 d . . .
H10 H 0.5601 -0.0214 -0.1176 0.097 Uiso 1 1 calc R . .
C11 C 0.71865(18) -0.0562(3) -0.09452(11) 0.0737(6) Uani 1 1 d . . .
H11 H 0.7144 -0.1552 -0.1053 0.088 Uiso 1 1 calc R . .
C12 C 0.81799(16) 0.0100(2) -0.07098(10) 0.0603(5) Uani 1 1 d . . .
H12 H 0.8802 -0.0444 -0.0669 0.072 Uiso 1 1 calc R . .
C13 C -0.2443(2) -0.0214(5) 0.72292(15) 0.1351(14) Uani 1 1 d . . .
H13A H -0.2154 -0.1000 0.7557 0.203 Uiso 1 1 calc R . .
H13B H -0.3094 -0.0527 0.6888 0.203 Uiso 1 1 calc R . .
H13C H -0.2595 0.0598 0.7509 0.203 Uiso 1 1 calc R . .
C14 C -0.07284(15) 0.0688(2) 0.72282(10) 0.0640(5) Uani 1 1 d . . .
C15 C 0.00045(14) 0.1004(2) 0.67776(9) 0.0537(4) Uani 1 1 d . . .
C16 C -0.02672(16) 0.1072(2) 0.59993(10) 0.0660(5) Uani 1 1 d . . .
H16 H -0.0940 0.0888 0.5685 0.079 Uiso 1 1 calc R . .
C17 C 0.06243(17) 0.1450(3) 0.57972(11) 0.0725(6) Uani 1 1 d . . .
H17 H 0.0677 0.1574 0.5315 0.087 Uiso 1 1 calc R . .
C18 C 0.10842(14) 0.1352(2) 0.70258(9) 0.0511(4) Uani 1 1 d . . .
C19 C 0.18385(13) 0.14238(19) 0.77575(9) 0.0491(4) Uani 1 1 d . . .
C20 C 0.18649(14) 0.0359(2) 0.82861(9) 0.0523(4) Uani 1 1 d . . .
H20 H 0.1366 -0.0395 0.8189 0.063 Uiso 1 1 calc R . .
C21 C 0.26211(15) 0.0406(2) 0.89512(10) 0.0598(5) Uani 1 1 d . . .
H21 H 0.2634 -0.0320 0.9299 0.072 Uiso 1 1 calc R . .
C22 C 0.33590(16) 0.1520(2) 0.91061(11) 0.0668(5) Uani 1 1 d . . .
H22 H 0.3872 0.1547 0.9556 0.080 Uiso 1 1 calc R . .
C23 C 0.33319(16) 0.2589(2) 0.85934(12) 0.0687(6) Uani 1 1 d . . .
H23 H 0.3825 0.3349 0.8698 0.082 Uiso 1 1 calc R . .
C24 C 0.25826(15) 0.2545(2) 0.79268(11) 0.0607(5) Uani 1 1 d . . .
H24 H 0.2574 0.3278 0.7583 0.073 Uiso 1 1 calc R . .

loop_
_atom_site_aniso_label
_atom_site_aniso_U_11
_atom_site_aniso_U_22
_atom_site_aniso_U_33
_atom_site_aniso_U_23
_atom_site_aniso_U_13
_atom_site_aniso_U_12
N1 0.0623(10) 0.0682(10) 0.0534(9) -0.0038(7) 0.0286(7) 0.0044(8)
N2 0.0581(9) 0.0814(12) 0.0581(10) 0.0139(8) 0.0282(8) 0.0004(8)
O1 0.0621(9) 0.1325(14) 0.0616(9) -0.0318(9) 0.0251(7) -0.0183(9)
O2 0.0577(8) 0.0963(11) 0.0666(8) -0.0164(7) 0.0333(7) -0.0118(7)
O3 0.0643(9) 0.191(2) 0.0518(8) -0.0286(10) 0.0279(7) -0.0289(10)
O4 0.0557(8) 0.1749(18) 0.0554(8) -0.0052(10) 0.0189(7) -0.0286(10)
C1 0.0936(19) 0.196(3) 0.0729(16) -0.0553(19) 0.0357(14) -0.030(2)
C2 0.0507(10) 0.0645(12) 0.0509(10) -0.0012(9) 0.0193(8) 0.0022(9)
C3 0.0495(9) 0.0481(10) 0.0528(10) 0.0023(8) 0.0221(8) 0.0047(8)
C4 0.0529(10) 0.0549(11) 0.0679(12) -0.0013(9) 0.0264(9) -0.0006(8)
C5 0.0571(11) 0.0684(13) 0.0708(12) 0.0023(10) 0.0347(10) 0.0002(10)
C6 0.0506(10) 0.0514(10) 0.0484(9) 0.0065(8) 0.0215(8) 0.0087(8)
C7 0.0537(10) 0.0624(12) 0.0382(9) 0.0053(8) 0.0156(7) 0.0056(8)
C8 0.0562(12) 0.0834(14) 0.0586(11) -0.0011(10) 0.0105(9) 0.0144(11)
C9 0.0535(13) 0.128(2) 0.0661(14) -0.0030(14) 0.0059(10) 0.0142(13)
C10 0.0598(13) 0.128(2) 0.0525(12) -0.0036(13) 0.0084(10) -0.0196(14)
C11 0.0774(15) 0.0843(16) 0.0595(12) 0.0001(11) 0.0176(11) -0.0169(12)
C12 0.0616(12) 0.0667(13) 0.0547(11) 0.0049(9) 0.0186(9) 0.0007(10)
C13 0.0613(15) 0.267(5) 0.0830(17) 0.005(2) 0.0295(13) -0.044(2)
C14 0.0496(11) 0.0953(16) 0.0500(11) -0.0098(10) 0.0180(9) -0.0039(10)
C15 0.0521(10) 0.0651(11) 0.0483(10) -0.0029(8) 0.0209(8) 0.0010(9)
C16 0.0595(12) 0.0893(15) 0.0507(11) 0.0045(10) 0.0167(9) 0.0064(10)
C17 0.0729(14) 0.1003(17) 0.0490(11) 0.0162(11) 0.0242(10) 0.0081(12)
C18 0.0533(10) 0.0552(11) 0.0511(10) 0.0023(8) 0.0250(8) 0.0015(8)
C19 0.0455(9) 0.0539(10) 0.0536(10) -0.0017(8) 0.0229(8) 0.0005(8)
C20 0.0549(10) 0.0558(11) 0.0525(10) -0.0045(8) 0.0256(8) -0.0048(8)
C21 0.0628(11) 0.0693(13) 0.0527(10) 0.0022(9) 0.0244(9) 0.0023(10)
C22 0.0535(11) 0.0868(15) 0.0610(12) -0.0075(11) 0.0163(9) -0.0008(11)
C23 0.0517(11) 0.0744(14) 0.0816(14) -0.0096(12) 0.0200(10) -0.0154(10)
C24 0.0548(11) 0.0597(12) 0.0720(12) 0.0059(10) 0.0240(10) -0.0065(9)

loop_
_atom_type_symbol
_atom_type_description
_atom_type_scat_dispersion_real
_atom_type_scat_dispersion_imag
_atom_type_scat_source
C C 0.0033 0.0016 'International Tables Vol C Tables 4.2.6.8 and 6.1.1.4'
H H 0.0000 0.0000 'International Tables Vol C Tables 4.2.6.8 and 6.1.1.4'
N N 0.0061 0.0033 'International Tables Vol C Tables 4.2.6.8 and 6.1.1.4'
O O 0.0106 0.0060 'International Tables Vol C Tables 4.2.6.8 and 6.1.1.4'

loop_
_geom_angle_atom_site_label_1
_geom_angle_atom_site_label_2
_geom_angle_atom_site_label_3
_geom_angle
_geom_angle_site_symmetry_1
_geom_angle_site_symmetry_3
_geom_angle_publ_flag
C6 N1 C5 110.79(15) . . ?
C6 N1 H1 124.6 . . ?
C5 N1 H1 124.6 . . ?
C17 N2 C18 110.56(16) . . ?
C17 N2 H2 124.7 . . ?
C18 N2 H2 124.7 . . ?
C2 O1 C1 116.48(16) . . ?
C14 O4 C13 116.37(17) . . ?
O1 C1 H1A 109.5 . . ?
O1 C1 H1B 109.5 . . ?
H1A C1 H1B 109.5 . . ?
O1 C1 H1C 109.5 . . ?
H1A C1 H1C 109.5 . . ?
H1B C1 H1C 109.5 . . ?
O2 C2 O1 122.01(16) . . ?
O2 C2 C3 126.55(17) . . ?
O1 C2 C3 111.44(15) . . ?
C6 C3 C4 107.69(15) . . ?
C6 C3 C2 126.23(16) . . ?
C4 C3 C2 126.06(17) . . ?
C5 C4 C3 107.05(17) . . ?
C5 C4 H4 126.5 . . ?
C3 C4 H4 126.5 . . ?
C4 C5 N1 108.14(16) . . ?
C4 C5 H5 125.9 . . ?
N1 C5 H5 125.9 . . ?
N1 C6 C3 106.32(15) . . ?
N1 C6 C7 120.73(16) . . ?
C3 C6 C7 132.95(15) . . ?
C8 C7 C12 118.58(18) . . ?
C8 C7 C6 120.98(18) . . ?
C12 C7 C6 120.43(16) . . ?
C9 C8 C7 120.4(2) . . ?
C9 C8 H8 119.8 . . ?
C7 C8 H8 119.8 . . ?
C8 C9 C10 120.6(2) . . ?
C8 C9 H9 119.7 . . ?
C10 C9 H9 119.7 . . ?
C11 C10 C9 119.7(2) . . ?
C11 C10 H10 120.1 . . ?
C9 C10 H10 120.1 . . ?
C10 C11 C12 120.1(2) . . ?
C10 C11 H11 119.9 . . ?
C12 C11 H11 119.9 . . ?
C7 C12 C11 120.5(2) . . ?
C7 C12 H12 119.7 . . ?
C11 C12 H12 119.7 . . ?
O4 C13 H13A 109.5 . . ?
O4 C13 H13B 109.5 . . ?
H13A C13 H13B 109.5 . . ?
O4 C13 H13C 109.5 . . ?
H13A C13 H13C 109.5 . . ?
H13B C13 H13C 109.5 . . ?
O3 C14 O4 121.62(18) . . ?
O3 C14 C15 126.59(18) . . ?
O4 C14 C15 111.79(16) . . ?
C18 C15 C16 107.52(16) . . ?
C18 C15 C14 126.59(16) . . ?
C16 C15 C14 125.84(18) . . ?
C17 C16 C15 107.36(18) . . ?
C17 C16 H16 126.3 . . ?
C15 C16 H16 126.3 . . ?
C16 C17 N2 108.50(17) . . ?
C16 C17 H17 125.8 . . ?
N2 C17 H17 125.8 . . ?
N2 C18 C15 106.07(16) . . ?
N2 C18 C19 120.01(16) . . ?
C15 C18 C19 133.89(15) . . ?
C24 C19 C20 118.03(17) . . ?
C24 C19 C18 120.11(16) . . ?
C20 C19 C18 121.80(16) . . ?
C21 C20 C19 120.65(17) . . ?
C21 C20 H20 119.7 . . ?
C19 C20 H20 119.7 . . ?
C20 C21 C22 120.45(19) . . ?
C20 C21 H21 119.8 . . ?
C22 C21 H21 119.8 . . ?
C23 C22 C21 119.46(19) . . ?
C23 C22 H22 120.3 . . ?
C21 C22 H22 120.3 . . ?
C22 C23 C24 120.42(19) . . ?
C22 C23 H23 119.8 . . ?
C24 C23 H23 119.8 . . ?
C23 C24 C19 120.97(19) . . ?
C23 C24 H24 119.5 . . ?
C19 C24 H24 119.5 . . ?

loop_
_geom_bond_atom_site_label_1
_geom_bond_atom_site_label_2
_geom_bond_distance
_geom_bond_site_symmetry_2
_geom_bond_publ_flag
N1 C6 1.354(2) . ?
N1 C5 1.358(2) . ?
N1 H1 0.8600 . ?
N2 C17 1.354(3) . ?
N2 C18 1.360(2) . ?
N2 H2 0.8600 . ?
O1 C2 1.334(2) . ?
O1 C1 1.446(3) . ?
O2 C2 1.203(2) . ?
O3 C14 1.196(2) . ?
O4 C14 1.325(2) . ?
O4 C13 1.447(3) . ?
C1 H1A 0.9600 . ?
C1 H1B 0.9600 . ?
C1 H1C 0.9600 . ?
C2 C3 1.453(2) . ?
C3 C6 1.378(2) . ?
C3 C4 1.419(2) . ?
C4 C5 1.347(3) . ?
C4 H4 0.9300 . ?
C5 H5 0.9300 . ?
C6 C7 1.471(2) . ?
C7 C8 1.381(3) . ?
C7 C12 1.382(3) . ?
C8 C9 1.371(3) . ?
C8 H8 0.9300 . ?
C9 C10 1.371(4) . ?
C9 H9 0.9300 . ?
C10 C11 1.363(3) . ?
C10 H10 0.9300 . ?
C11 C12 1.382(3) . ?
C11 H11 0.9300 . ?
C12 H12 0.9300 . ?
C13 H13A 0.9600 . ?
C13 H13B 0.9600 . ?
C13 H13C 0.9600 . ?
C14 C15 1.446(2) . ?
C15 C18 1.385(2) . ?
C15 C16 1.414(3) . ?
C16 C17 1.341(3) . ?
C16 H16 0.9300 . ?
C17 H17 0.9300 . ?
C18 C19 1.467(2) . ?
C19 C24 1.387(3) . ?
C19 C20 1.387(2) . ?
C20 C21 1.374(3) . ?
C20 H20 0.9300 . ?
C21 C22 1.376(3) . ?
C21 H21 0.9300 . ?
C22 C23 1.368(3) . ?
C22 H22 0.9300 . ?
C23 C24 1.372(3) . ?
C23 H23 0.9300 . ?
C24 H24 0.9300 . ?

loop_
_geom_torsion_atom_site_label_1
_geom_torsion_atom_site_label_2
_geom_torsion_atom_site_label_3
_geom_torsion_atom_site_label_4
_geom_torsion
_geom_torsion_site_symmetry_1
_geom_torsion_site_symmetry_2
_geom_torsion_site_symmetry_3
_geom_torsion_site_symmetry_4
_geom_torsion_publ_flag
C1 O1 C2 O2 -3.1(3) . . . . ?
C1 O1 C2 C3 176.6(2) . . . . ?
O2 C2 C3 C6 -1.6(3) . . . . ?
O1 C2 C3 C6 178.62(17) . . . . ?
O2 C2 C3 C4 -179.94(19) . . . . ?
O1 C2 C3 C4 0.3(3) . . . . ?
C6 C3 C4 C5 -0.1(2) . . . . ?
C2 C3 C4 C5 178.48(18) . . . . ?
C3 C4 C5 N1 -0.5(2) . . . . ?
C6 N1 C5 C4 0.9(2) . . . . ?
C5 N1 C6 C3 -1.0(2) . . . . ?
C5 N1 C6 C7 178.90(16) . . . . ?
C4 C3 C6 N1 0.64(19) . . . . ?
C2 C3 C6 N1 -177.95(17) . . . . ?
C4 C3 C6 C7 -179.20(18) . . . . ?
C2 C3 C6 C7 2.2(3) . . . . ?
N1 C6 C7 C8 -123.91(19) . . . . ?
C3 C6 C7 C8 55.9(3) . . . . ?
N1 C6 C7 C12 54.9(2) . . . . ?
C3 C6 C7 C12 -125.3(2) . . . . ?
C12 C7 C8 C9 0.5(3) . . . . ?
C6 C7 C8 C9 179.35(18) . . . . ?
C7 C8 C9 C10 0.9(3) . . . . ?
C8 C9 C10 C11 -1.3(3) . . . . ?
C9 C10 C11 C12 0.3(3) . . . . ?
C8 C7 C12 C11 -1.6(3) . . . . ?
C6 C7 C12 C11 179.58(16) . . . . ?
C10 C11 C12 C7 1.2(3) . . . . ?
C13 O4 C14 O3 -3.2(4) . . . . ?
C13 O4 C14 C15 176.5(3) . . . . ?
O3 C14 C15 C18 7.6(4) . . . . ?
O4 C14 C15 C18 -172.0(2) . . . . ?
O3 C14 C15 C16 -169.6(2) . . . . ?
O4 C14 C15 C16 10.8(3) . . . . ?
C18 C15 C16 C17 -0.1(2) . . . . ?
C14 C15 C16 C17 177.5(2) . . . . ?
C15 C16 C17 N2 0.0(3) . . . . ?
C18 N2 C17 C16 0.2(3) . . . . ?
C17 N2 C18 C15 -0.3(2) . . . . ?
C17 N2 C18 C19 177.95(18) . . . . ?
C16 C15 C18 N2 0.2(2) . . . . ?
C14 C15 C18 N2 -177.38(19) . . . . ?
C16 C15 C18 C19 -177.6(2) . . . . ?
C14 C15 C18 C19 4.8(4) . . . . ?
N2 C18 C19 C24 42.7(2) . . . . ?
C15 C18 C19 C24 -139.6(2) . . . . ?
N2 C18 C19 C20 -134.51(18) . . . . ?
C15 C18 C19 C20 43.1(3) . . . . ?
C24 C19 C20 C21 -1.2(3) . . . . ?
C18 C19 C20 C21 176.12(16) . . . . ?
C19 C20 C21 C22 0.6(3) . . . . ?
C20 C21 C22 C23 0.3(3) . . . . ?
C21 C22 C23 C24 -0.6(3) . . . . ?
C22 C23 C24 C19 0.0(3) . . . . ?
C20 C19 C24 C23 0.9(3) . . . . ?
C18 C19 C24 C23 -176.48(17) . . . . ?
